data_7712893
loop_
_publ_author_name
'Kokina, T. E.'
'Shekhovtsov, Nikita'
'Vasilyev, Evgene S.'
'Glinskaya, Ludmila'
'Mikheilis, Alexsandr V.'
'Plyusnin, Victor F.'
'Tkachev, Alexey V.'
'Bushuev, Mark B.'

_publ_section_title
;
 Efficient emission of Zn(II) and Cd(II) complexes with nopinane-annelated
 4,5-diazafluorene and 4,5-diazafluoren-9-one ligands: how slight
 structural modification alters fluorescence mechanism
;
_journal_name_full 'Dalton Transactions'
_journal_paper_doi 10.1039/D3DT00904A
_journal_year 2023
_chemical_absolute_configuration ad
_chemical_formula_moiety 'C25 H26 Cd Cl2 N2 O, H2 O'
_chemical_formula_sum 'C25 H28 Cd Cl2 N2 O2'
_chemical_formula_weight 571.79
_space_group_crystal_system monoclinic
_space_group_IT_number 4
_space_group_name_Hall 'P 2yb'
_space_group_name_H-M_alt 'P 1 21 1'
_atom_sites_solution_hydrogens mixed
_atom_sites_solution_primary dual
_audit_creation_date 2021-08-25
_audit_creation_method
;
Olex2 1.3
(compiled 2020.11.12 svn.r5f609507 for OlexSys, GUI svn.r6272)
;
_audit_update_record
;
2021-08-25 deposited with the CCDC.	2023-04-28 downloaded from the CCDC.
;
_cell_angle_alpha 90
_cell_angle_beta 99.520(2)
_cell_angle_gamma 90
_cell_formula_units_Z 4
_cell_length_a 6.9333(3)
_cell_length_b 28.6315(14)
_cell_length_c 12.6065(7)
_cell_measurement_reflns_used 9920
_cell_measurement_temperature 150(2)
_cell_measurement_theta_max 29.80
_cell_measurement_theta_min 2.17
_cell_volume 2468.1(2)
_computing_cell_refinement 'Bruker SAINT'
_computing_data_collection 'Bruker APEX3'
_computing_data_reduction 'Bruker SAINT'
_computing_molecular_graphics 'Olex2 1.3 (Dolomanov et al., 2009)'
_computing_publication_material 'Olex2 1.3 (Dolomanov et al., 2009)'
_computing_structure_refinement 'SHELXL 2014/7 (Sheldrick, 2015)'
_computing_structure_solution 'SHELXT  (Sheldrick, 2015)'
_diffrn_ambient_temperature 150(2)
_diffrn_detector PIXEL
_diffrn_detector_area_resol_mean 7.41
_diffrn_detector_type 'Bruker PHOTON III area detector'
_diffrn_measured_fraction_theta_full 0.999
_diffrn_measured_fraction_theta_max 0.976
_diffrn_measurement_device 'three-circle diffractometer'
_diffrn_measurement_device_type 'Bruker D8 Venture diffractometer'
_diffrn_measurement_method '\f and \w scans'
_diffrn_radiation_monochromator 'Incoatec HELIOS multilayer mirrors'
_diffrn_radiation_type MoK\a
_diffrn_radiation_wavelength 0.71073
_diffrn_reflns_av_R_equivalents 0.0485
_diffrn_reflns_av_unetI/netI 0.0613
_diffrn_reflns_Laue_measured_fraction_full 0.999
_diffrn_reflns_Laue_measured_fraction_max 0.976
_diffrn_reflns_limit_h_max 9
_diffrn_reflns_limit_h_min -9
_diffrn_reflns_limit_k_max 36
_diffrn_reflns_limit_k_min -40
_diffrn_reflns_limit_l_max 17
_diffrn_reflns_limit_l_min -16
_diffrn_reflns_number 40701
_diffrn_reflns_point_group_measured_fraction_full 0.964
_diffrn_reflns_point_group_measured_fraction_max 0.863
_diffrn_reflns_theta_full 25.000
_diffrn_reflns_theta_max 30.032
_diffrn_reflns_theta_min 1.786
_diffrn_source 'Incoatec IuS3.0 microfocus X-ray tube'
_diffrn_source_current 1.4
_diffrn_source_power 0.07
_diffrn_source_voltage 50.0
_exptl_absorpt_coefficient_mu 1.126
_exptl_absorpt_correction_T_max 0.7464
_exptl_absorpt_correction_T_min 0.6339
_exptl_absorpt_correction_type multi-scan
_exptl_absorpt_process_details
;
SADABS-2016/2 (Bruker,2016/2) was used for absorption correction.
wR2(int) was 0.1355 before and 0.0553 after correction.
The Ratio of minimum to maximum transmission is 0.8493.
The \l/2 correction factor is Not present.
;
_exptl_crystal_colour yellow
_exptl_crystal_colour_primary yellow
_exptl_crystal_density_diffrn 1.539
_exptl_crystal_description needle
_exptl_crystal_F_000 1160
_exptl_crystal_preparation Luminescent
_exptl_crystal_size_max 0.16
_exptl_crystal_size_mid 0.05
_exptl_crystal_size_min 0.03
_refine_diff_density_max 0.846
_refine_diff_density_min -0.923
_refine_diff_density_rms 0.094
_refine_ls_abs_structure_details
;
 Flack x determined using 3735 quotients [(I+)-(I-)]/[(I+)+(I-)]
 (Parsons, Flack and Wagner, Acta Cryst. B69 (2013) 249-259).
;
_refine_ls_abs_structure_Flack -0.013(11)
_refine_ls_extinction_method none
_refine_ls_goodness_of_fit_ref 1.022
_refine_ls_hydrogen_treatment constr
_refine_ls_matrix_type full
_refine_ls_number_parameters 591
_refine_ls_number_reflns 12477
_refine_ls_number_restraints 1
_refine_ls_restrained_S_all 1.021
_refine_ls_R_factor_all 0.0514
_refine_ls_R_factor_gt 0.0342
_refine_ls_shift/su_max 0.001
_refine_ls_shift/su_mean 0.000
_refine_ls_structure_factor_coef Fsqd
_refine_ls_weighting_details 'w=1/[\s^2^(Fo^2^)+(0.0361P)^2^] where P=(Fo^2^+2Fc^2^)/3'
_refine_ls_weighting_scheme calc
_refine_ls_wR_factor_gt 0.0732
_refine_ls_wR_factor_ref 0.0776
_reflns_Friedel_coverage 0.735
_reflns_Friedel_fraction_full 0.928
_reflns_Friedel_fraction_max 0.745
_reflns_number_gt 10189
_reflns_number_total 12477
_reflns_threshold_expression 'I > 2\s(I)'
_cod_data_source_file d3dt00904a2.cif
_cod_data_source_block t742
_cod_database_code 7712893
_shelx_shelxl_version_number 2014/7
_shelx_space_group_comment
;
The symmetry employed for this shelxl refinement is uniquely defined
by the following loop, which should always be used as a source of
symmetry information in preference to the above space-group names.
They are only intended as comments.
;
_shelx_estimated_absorpt_t_max 0.967
_shelx_estimated_absorpt_t_min 0.840
_olex2_refinement_description
;
1. Fixed Uiso
 At 1.2 times of:
  All C(H) groups, All C(H,H) groups
 At 1.5 times of:
  All C(H,H,H) groups, All O(H,H) groups
2.a Free rotating group:
 O3(H3A,H3B), O4(H4C,H4D)
2.b Ternary CH refined with riding coordinates:
 C17(H17), C1(H1), C19(H19), C5(H5), C17A(H17A), C19A(H19A), C1A(H1A), C5A(H5A)
2.c Secondary CH2 refined with riding coordinates:
 C20A(H20A,H20B), C20(H20C,H20D), C4(H4A,H4B), C23(H23A,H23B), C6(H6A,H6B),
 C23A(H23C,H23D), C7A(H7AA,H7AB), C4A(H4AA,H4AB)
2.d Aromatic/amide H refined with riding coordinates:
 C15(H15), C15A(H15A), C10(H10), C10A(H10A)
2.e Idealised Me refined as rotating group:
 C24(H24A,H24B,H24C), C8(H8A,H8B,H8C), C25(H25A,H25B,H25C), C9(H9A,H9B,H9C),
 C24A(H24D,H24E,H24F), C25A(H25D,H25E,H25F), C8A(H8AA,H8AB,H8AC), C9A(H9AA,H9AB,
 H9AC)
;
_olex2_submission_special_instructions 'No special instructions were received'

loop_
_space_group_symop_operation_xyz
'x, y, z'
'-x, y+1/2, -z'

loop_
_atom_site_label
_atom_site_type_symbol
_atom_site_fract_x
_atom_site_fract_y
_atom_site_fract_z
_atom_site_U_iso_or_equiv
_atom_site_adp_type
_atom_site_occupancy
_atom_site_site_symmetry_order
_atom_site_calc_flag
_atom_site_refinement_flags_posn
_atom_site_refinement_flags_adp
_atom_site_refinement_flags_occupancy
_atom_site_disorder_assembly
_atom_site_disorder_group
Cd1 Cd 0.46082(4) 0.51072(2) 0.46236(2) 0.02299(8) Uani 1 1 d . . . . .
Cd2 Cd 0.91693(4) 0.51482(2) 0.33376(2) 0.02308(8) Uani 1 1 d . . . . .
Cl1 Cl 0.79203(17) 0.55547(4) 0.49276(9) 0.0279(3) Uani 1 1 d . . . . .
Cl2 Cl 0.58287(17) 0.47193(4) 0.30194(9) 0.0266(2) Uani 1 1 d . . . . .
Cl4 Cl 1.14031(17) 0.45807(4) 0.45563(9) 0.0258(2) Uani 1 1 d . . . . .
Cl3 Cl 0.24119(17) 0.56632(4) 0.33650(9) 0.0258(2) Uani 1 1 d . . . . .
O1 O 0.4904(5) 0.46106(13) 0.9635(3) 0.0331(8) Uani 1 1 d . . . . .
O2 O 0.8977(5) 0.54471(13) -0.1762(3) 0.0323(8) Uani 1 1 d . . . . .
O3 O 0.3629(6) 0.53875(15) 1.0978(3) 0.0436(9) Uani 1 1 d G . . . .
H3A H 0.3539 0.5358 1.1654 0.065 Uiso 1 1 d G U . . .
H3B H 0.3924 0.5119 1.0725 0.065 Uiso 1 1 d G U . . .
O4 O 1.0358(6) 0.46692(16) -0.2997(3) 0.0474(10) Uani 1 1 d G . . . .
H4C H 1.0142 0.4941 -0.2728 0.071 Uiso 1 1 d G U . . .
H4D H 1.0690 0.4733 -0.3617 0.071 Uiso 1 1 d G U . . .
N1 N 0.5745(5) 0.45114(13) 0.5967(3) 0.0221(8) Uani 1 1 d . . . . .
N2A N 0.9538(5) 0.47166(13) 0.1676(3) 0.0224(8) Uani 1 1 d . . . . .
N2 N 0.3954(6) 0.54402(13) 0.6309(3) 0.0215(8) Uani 1 1 d . . . . .
N1A N 0.8271(5) 0.57026(13) 0.1885(3) 0.0215(8) Uani 1 1 d . . . . .
C20A C 1.0087(8) 0.38992(17) 0.2226(4) 0.0327(11) Uani 1 1 d . . . . .
H20A H 0.8871 0.3890 0.2541 0.039 Uiso 1 1 calc R U . . .
H20B H 1.1188 0.3970 0.2811 0.039 Uiso 1 1 calc R U . . .
C22A C 0.9269(6) 0.50268(15) 0.0880(4) 0.0230(10) Uani 1 1 d . . . . .
C17 C 0.2025(7) 0.63729(17) 0.7929(4) 0.0278(10) Uani 1 1 d . . . . .
H17 H 0.1833 0.6426 0.8689 0.033 Uiso 1 1 calc R U . . .
C1 C 0.7790(8) 0.33353(17) 0.6803(4) 0.0321(11) Uani 1 1 d . . . . .
H1 H 0.8082 0.3141 0.7469 0.039 Uiso 1 1 calc R U . . .
C14 C 0.4299(6) 0.5167(2) 0.8154(3) 0.0245(9) Uani 1 1 d . . . . .
C12A C 0.8683(7) 0.55108(16) 0.0986(4) 0.0223(9) Uani 1 1 d . . . . .
C16 C 0.2979(7) 0.59215(16) 0.7714(4) 0.0249(10) Uani 1 1 d . . . . .
C2 C 0.6838(7) 0.37979(16) 0.6921(4) 0.0258(10) Uani 1 1 d . . . . .
C16A C 1.0191(7) 0.41546(17) 0.0337(4) 0.0264(10) Uani 1 1 d . . . . .
C11A C 0.8536(7) 0.57329(16) -0.0009(4) 0.0242(10) Uani 1 1 d . . . . .
C21 C 0.3196(7) 0.58406(15) 0.6638(4) 0.0235(9) Uani 1 1 d . . . . .
C3 C 0.6517(7) 0.40812(16) 0.5985(4) 0.0239(10) Uani 1 1 d . . . . .
C15 C 0.3545(7) 0.55773(17) 0.8483(4) 0.0256(10) Uani 1 1 d . . . . .
H15 H 0.3415 0.5624 0.9214 0.031 Uiso 1 1 calc R U . . .
C13A C 0.9036(7) 0.53835(17) -0.0805(4) 0.0259(10) Uani 1 1 d . . . . .
C20 C 0.2500(7) 0.62136(17) 0.5811(4) 0.0271(10) Uani 1 1 d . . . . .
H20C H 0.1537 0.6077 0.5225 0.033 Uiso 1 1 calc R U . . .
H20D H 0.3622 0.6331 0.5494 0.033 Uiso 1 1 calc R U . . .
C4 C 0.7057(8) 0.38869(17) 0.4964(4) 0.0296(11) Uani 1 1 d . . . . .
H4A H 0.7972 0.4103 0.4689 0.036 Uiso 1 1 calc R U . . .
H4B H 0.5867 0.3860 0.4413 0.036 Uiso 1 1 calc R U . . .
C14A C 0.9505(7) 0.49427(16) -0.0191(4) 0.0236(10) Uani 1 1 d . . . . .
C19 C 0.1559(7) 0.66177(16) 0.6331(4) 0.0265(10) Uani 1 1 d . . . . .
H19 H 0.0981 0.6868 0.5822 0.032 Uiso 1 1 calc R U . . .
C5 C 0.8007(8) 0.34105(18) 0.5159(5) 0.0374(13) Uani 1 1 d . . . . .
H5 H 0.8478 0.3270 0.4523 0.045 Uiso 1 1 calc R U . . .
C15A C 1.0012(7) 0.44959(16) -0.0463(4) 0.0247(10) Uani 1 1 d . . . . .
H15A H 1.0231 0.4424 -0.1170 0.030 Uiso 1 1 calc R U . . .
C23 C 0.0169(8) 0.64188(18) 0.7059(4) 0.0308(11) Uani 1 1 d . . . . .
H23A H -0.0446 0.6117 0.6812 0.037 Uiso 1 1 calc R U . . .
H23B H -0.0808 0.6645 0.7239 0.037 Uiso 1 1 calc R U . . .
C6 C 0.9539(8) 0.3428(2) 0.6197(5) 0.0406(13) Uani 1 1 d . . . . .
H6A H 1.0170 0.3736 0.6348 0.049 Uiso 1 1 calc R U . . .
H6B H 1.0516 0.3173 0.6261 0.049 Uiso 1 1 calc R U . . .
C18 C 0.2890(7) 0.67958(17) 0.7365(4) 0.0289(10) Uani 1 1 d . . . . .
C7 C 0.6769(8) 0.30768(17) 0.5763(4) 0.0345(12) Uani 1 1 d . . . . .
C17A C 1.0563(7) 0.36481(17) 0.0153(4) 0.0295(10) Uani 1 1 d . . . . .
H17A H 1.0714 0.3559 -0.0596 0.035 Uiso 1 1 calc R U . . .
C24 C 0.2220(9) 0.72630(19) 0.7752(5) 0.0421(13) Uani 1 1 d . . . . .
H24A H 0.2537 0.7513 0.7277 0.063 Uiso 1 1 calc R U . . .
H24B H 0.2889 0.7322 0.8487 0.063 Uiso 1 1 calc R U . . .
H24C H 0.0804 0.7255 0.7741 0.063 Uiso 1 1 calc R U . . .
C8 C 0.7439(10) 0.25693(18) 0.5711(5) 0.0482(16) Uani 1 1 d . . . . .
H8A H 0.7050 0.2450 0.4978 0.072 Uiso 1 1 calc R U . . .
H8B H 0.6831 0.2379 0.6212 0.072 Uiso 1 1 calc R U . . .
H8C H 0.8865 0.2554 0.5909 0.072 Uiso 1 1 calc R U . . .
C18A C 1.2125(8) 0.34494(17) 0.1071(4) 0.0322(11) Uani 1 1 d . . . . .
C25 C 0.5099(7) 0.68162(19) 0.7377(5) 0.0343(12) Uani 1 1 d . . . . .
H25A H 0.5581 0.6504 0.7239 0.051 Uiso 1 1 calc R U . . .
H25B H 0.5753 0.6926 0.8082 0.051 Uiso 1 1 calc R U . . .
H25C H 0.5379 0.7032 0.6818 0.051 Uiso 1 1 calc R U . . .
C9 C 0.4551(8) 0.3094(2) 0.5479(5) 0.0425(13) Uani 1 1 d . . . . .
H9A H 0.4109 0.3418 0.5491 0.064 Uiso 1 1 calc R U . . .
H9B H 0.3975 0.2911 0.6005 0.064 Uiso 1 1 calc R U . . .
H9C H 0.4140 0.2963 0.4759 0.064 Uiso 1 1 calc R U . . .
C23A C 0.9009(9) 0.33669(19) 0.0658(5) 0.0373(13) Uani 1 1 d . . . . .
H23C H 0.7741 0.3529 0.0631 0.045 Uiso 1 1 calc R U . . .
H23D H 0.8824 0.3041 0.0399 0.045 Uiso 1 1 calc R U . . .
C10 C 0.6311(7) 0.39656(17) 0.7863(4) 0.0267(10) Uani 1 1 d . . . . .
H10 H 0.6459 0.3778 0.8493 0.032 Uiso 1 1 calc R U . . .
C19A C 1.0419(8) 0.34207(17) 0.1736(4) 0.0346(12) Uani 1 1 d . . . . .
H19A H 1.0469 0.3149 0.2238 0.042 Uiso 1 1 calc R U . . .
C11 C 0.5566(6) 0.44115(16) 0.7863(3) 0.0226(9) Uani 1 1 d . . . . .
C22 C 0.4484(5) 0.5128(2) 0.7073(3) 0.0223(8) Uani 1 1 d . . . . .
C12 C 0.5299(6) 0.46632(16) 0.6898(3) 0.0212(9) Uani 1 1 d . . . . .
C21A C 0.9931(7) 0.42774(16) 0.1388(4) 0.0236(9) Uani 1 1 d . . . . .
C13 C 0.4918(7) 0.47175(17) 0.8702(4) 0.0259(10) Uani 1 1 d . . . . .
C10A C 0.7946(7) 0.61956(17) -0.0090(4) 0.0277(10) Uani 1 1 d . . . . .
H10A H 0.7818 0.6360 -0.0752 0.033 Uiso 1 1 calc R U . . .
C2A C 0.7549(7) 0.64074(17) 0.0841(4) 0.0271(10) Uani 1 1 d . . . . .
C1A C 0.6930(8) 0.69092(17) 0.0903(4) 0.0341(12) Uani 1 1 d . . . . .
H1A H 0.6850 0.7095 0.0226 0.041 Uiso 1 1 calc R U . . .
C6A C 0.5121(9) 0.69459(18) 0.1501(4) 0.0356(12) Uani 1 1 d . . . . .
C7A C 0.8183(9) 0.71241(19) 0.1921(5) 0.0429(14) Uani 1 1 d . . . . .
H7AA H 0.8210 0.7470 0.1930 0.052 Uiso 1 1 calc R U . . .
H7AB H 0.9513 0.6991 0.2105 0.052 Uiso 1 1 calc R U . . .
C5A C 0.6644(8) 0.69025(18) 0.2544(5) 0.0376(12) Uani 1 1 d . . . . .
H5A H 0.6348 0.7089 0.3169 0.045 Uiso 1 1 calc R U . . .
C4A C 0.7211(8) 0.63872(17) 0.2794(4) 0.0311(11) Uani 1 1 d . . . . .
H4AA H 0.8352 0.6373 0.3380 0.037 Uiso 1 1 calc R U . . .
H4AB H 0.6108 0.6222 0.3036 0.037 Uiso 1 1 calc R U . . .
C3A C 0.7706(7) 0.61534(17) 0.1802(4) 0.0252(10) Uani 1 1 d . . . . .
C24A C 1.2818(10) 0.2964(2) 0.0792(5) 0.0497(16) Uani 1 1 d . . . . .
H24D H 1.1682 0.2768 0.0530 0.075 Uiso 1 1 calc R U . . .
H24E H 1.3579 0.2822 0.1436 0.075 Uiso 1 1 calc R U . . .
H24F H 1.3638 0.2992 0.0232 0.075 Uiso 1 1 calc R U . . .
C25A C 1.3906(8) 0.3747(2) 0.1493(5) 0.0429(15) Uani 1 1 d . . . . .
H25D H 1.4690 0.3792 0.0922 0.064 Uiso 1 1 calc R U . . .
H25E H 1.4696 0.3589 0.2105 0.064 Uiso 1 1 calc R U . . .
H25F H 1.3477 0.4051 0.1723 0.064 Uiso 1 1 calc R U . . .
C8A C 0.4198(10) 0.7434(2) 0.1387(5) 0.0517(17) Uani 1 1 d . . . . .
H8AA H 0.5216 0.7671 0.1584 0.078 Uiso 1 1 calc R U . . .
H8AB H 0.3219 0.7461 0.1862 0.078 Uiso 1 1 calc R U . . .
H8AC H 0.3568 0.7483 0.0640 0.078 Uiso 1 1 calc R U . . .
C9A C 0.3494(9) 0.6585(2) 0.1270(5) 0.0422(14) Uani 1 1 d . . . . .
H9AA H 0.2611 0.6670 0.0608 0.063 Uiso 1 1 calc R U . . .
H9AB H 0.2760 0.6576 0.1871 0.063 Uiso 1 1 calc R U . . .
H9AC H 0.4063 0.6277 0.1182 0.063 Uiso 1 1 calc R U . . .

loop_
_atom_site_aniso_label
_atom_site_aniso_U_11
_atom_site_aniso_U_22
_atom_site_aniso_U_33
_atom_site_aniso_U_23
_atom_site_aniso_U_13
_atom_site_aniso_U_12
Cd1 0.02078(15) 0.02816(16) 0.02038(14) 0.00016(15) 0.00444(11) -0.00054(17)
Cd2 0.02128(15) 0.02814(16) 0.02007(14) 0.00054(16) 0.00417(11) 0.00071(17)
Cl1 0.0229(6) 0.0358(6) 0.0259(6) -0.0082(5) 0.0066(4) -0.0059(5)
Cl2 0.0240(6) 0.0321(6) 0.0244(6) -0.0055(5) 0.0059(4) -0.0025(5)
Cl4 0.0215(6) 0.0304(6) 0.0249(6) 0.0029(4) 0.0020(4) -0.0018(5)
Cl3 0.0228(6) 0.0311(6) 0.0238(6) 0.0037(4) 0.0042(4) -0.0004(5)
O1 0.037(2) 0.040(2) 0.0229(18) 0.0050(15) 0.0059(14) 0.0030(17)
O2 0.0351(19) 0.040(2) 0.0231(18) 0.0020(14) 0.0105(14) -0.0016(16)
O3 0.050(2) 0.051(2) 0.030(2) -0.0001(17) 0.0070(18) -0.005(2)
O4 0.046(2) 0.065(3) 0.034(2) -0.004(2) 0.0127(19) -0.007(2)
N1 0.0205(19) 0.0234(19) 0.023(2) -0.0020(15) 0.0050(15) -0.0037(16)
N2A 0.022(2) 0.0223(19) 0.023(2) 0.0013(15) 0.0048(16) 0.0041(16)
N2 0.024(2) 0.0214(18) 0.0202(19) -0.0019(14) 0.0060(15) -0.0030(16)
N1A 0.0166(19) 0.0258(19) 0.0214(19) -0.0018(15) 0.0009(15) 0.0005(16)
C20A 0.045(3) 0.024(2) 0.031(3) -0.001(2) 0.013(2) 0.005(2)
C22A 0.019(2) 0.028(3) 0.023(2) -0.0025(17) 0.0052(16) -0.0012(18)
C17 0.029(3) 0.028(2) 0.027(3) -0.0024(19) 0.008(2) 0.002(2)
C1 0.035(3) 0.026(2) 0.036(3) 0.006(2) 0.010(2) 0.004(2)
C14 0.024(2) 0.030(2) 0.0195(19) -0.004(2) 0.0031(15) -0.005(2)
C12A 0.016(2) 0.023(2) 0.027(2) -0.0007(18) 0.0029(18) -0.0004(19)
C16 0.022(2) 0.027(2) 0.026(2) -0.0019(18) 0.0064(19) -0.001(2)
C2 0.022(2) 0.025(2) 0.030(3) 0.0016(18) 0.0028(19) -0.0011(19)
C16A 0.024(2) 0.029(2) 0.027(2) -0.0047(19) 0.0047(19) 0.000(2)
C11A 0.021(2) 0.027(2) 0.026(2) 0.0027(18) 0.0080(18) -0.004(2)
C21 0.020(2) 0.023(2) 0.028(2) -0.0001(17) 0.0039(18) -0.0026(18)
C3 0.020(2) 0.024(2) 0.027(2) -0.0015(18) 0.0034(18) -0.0030(19)
C15 0.021(2) 0.031(3) 0.025(2) -0.0021(19) 0.0037(18) -0.003(2)
C13A 0.021(2) 0.032(3) 0.026(3) -0.0007(19) 0.0075(19) 0.000(2)
C20 0.026(2) 0.028(2) 0.027(2) 0.0003(19) 0.007(2) 0.000(2)
C4 0.035(3) 0.026(2) 0.032(3) 0.000(2) 0.016(2) 0.003(2)
C14A 0.019(2) 0.028(2) 0.025(2) -0.0019(18) 0.0059(18) -0.0003(18)
C19 0.024(2) 0.025(2) 0.030(3) 0.0003(18) 0.0029(19) 0.0015(19)
C5 0.045(3) 0.028(3) 0.044(3) 0.000(2) 0.023(3) 0.003(2)
C15A 0.023(2) 0.031(2) 0.022(2) -0.0059(18) 0.0085(18) -0.003(2)
C23 0.027(3) 0.029(3) 0.037(3) -0.003(2) 0.007(2) 0.003(2)
C6 0.031(3) 0.031(3) 0.062(4) 0.006(3) 0.013(3) 0.007(2)
C18 0.029(3) 0.026(2) 0.031(3) -0.0021(19) 0.005(2) -0.001(2)
C7 0.042(3) 0.025(2) 0.039(3) -0.003(2) 0.014(2) 0.001(2)
C17A 0.032(3) 0.029(2) 0.028(3) -0.0068(19) 0.005(2) -0.001(2)
C24 0.044(3) 0.030(3) 0.051(4) -0.008(2) 0.004(3) 0.001(2)
C8 0.069(4) 0.027(3) 0.055(4) -0.001(2) 0.029(3) 0.003(3)
C18A 0.032(3) 0.023(2) 0.042(3) -0.007(2) 0.007(2) 0.001(2)
C25 0.030(3) 0.031(3) 0.042(3) -0.002(2) 0.005(2) -0.001(2)
C9 0.041(3) 0.033(3) 0.054(4) -0.008(3) 0.009(3) -0.006(3)
C23A 0.037(3) 0.027(3) 0.047(3) -0.009(2) 0.006(3) -0.006(2)
C10 0.024(2) 0.030(2) 0.025(2) 0.0045(19) 0.0015(19) -0.003(2)
C19A 0.041(3) 0.024(2) 0.040(3) 0.001(2) 0.009(2) 0.001(2)
C11 0.018(2) 0.032(2) 0.016(2) -0.0021(17) -0.0018(17) -0.0003(19)
C22 0.0156(18) 0.027(2) 0.0241(19) -0.004(2) 0.0029(14) -0.004(2)
C12 0.018(2) 0.024(2) 0.020(2) 0.0011(17) 0.0000(17) -0.0017(18)
C21A 0.023(2) 0.025(2) 0.023(2) -0.0018(17) 0.0033(18) 0.0000(19)
C13 0.023(2) 0.027(2) 0.028(2) -0.0012(19) 0.0030(19) -0.005(2)
C10A 0.026(3) 0.032(3) 0.025(2) 0.0068(19) 0.0030(19) 0.003(2)
C2A 0.025(2) 0.027(2) 0.030(3) 0.0026(19) 0.006(2) 0.004(2)
C1A 0.045(3) 0.025(2) 0.033(3) 0.004(2) 0.010(2) 0.004(2)
C6A 0.044(3) 0.030(3) 0.034(3) 0.003(2) 0.011(2) 0.008(2)
C7A 0.049(4) 0.026(3) 0.054(4) -0.005(2) 0.009(3) -0.004(3)
C5A 0.048(3) 0.029(3) 0.037(3) -0.005(2) 0.010(2) 0.009(2)
C4A 0.037(3) 0.028(2) 0.028(3) -0.0027(19) 0.003(2) 0.006(2)
C3A 0.019(2) 0.027(2) 0.029(2) -0.0025(19) 0.0018(19) 0.0027(19)
C24A 0.055(4) 0.037(3) 0.058(4) -0.006(3) 0.009(3) 0.013(3)
C25A 0.032(3) 0.039(3) 0.055(4) -0.004(3) 0.001(3) 0.005(3)
C8A 0.074(5) 0.041(3) 0.045(4) 0.010(3) 0.024(3) 0.026(3)
C9A 0.041(4) 0.046(3) 0.040(3) 0.003(3) 0.009(3) 0.010(3)

loop_
_atom_type_symbol
_atom_type_description
_atom_type_scat_dispersion_real
_atom_type_scat_dispersion_imag
_atom_type_scat_source
C C 0.0033 0.0016 'International Tables Vol C Tables 4.2.6.8 and 6.1.1.4'
H H 0.0000 0.0000 'International Tables Vol C Tables 4.2.6.8 and 6.1.1.4'
Cd Cd -0.8075 1.2024 'International Tables Vol C Tables 4.2.6.8 and 6.1.1.4'
Cl Cl 0.1484 0.1585 'International Tables Vol C Tables 4.2.6.8 and 6.1.1.4'
N N 0.0061 0.0033 'International Tables Vol C Tables 4.2.6.8 and 6.1.1.4'
O O 0.0106 0.0060 'International Tables Vol C Tables 4.2.6.8 and 6.1.1.4'

loop_
_geom_angle_atom_site_label_1
_geom_angle_atom_site_label_2
_geom_angle_atom_site_label_3
_geom_angle
_geom_angle_site_symmetry_1
_geom_angle_site_symmetry_3
_geom_angle_publ_flag
Cl1 Cd1 Cl4 172.07(4) . 1_455 ?
Cl2 Cd1 Cl1 86.06(4) . . ?
Cl2 Cd1 Cl4 96.40(4) . 1_455 ?
Cl3 Cd1 Cl1 101.82(4) . . ?
Cl3 Cd1 Cl2 91.17(4) . . ?
Cl3 Cd1 Cl4 85.70(4) . 1_455 ?
N1 Cd1 Cl1 93.80(9) . . ?
N1 Cd1 Cl2 97.68(9) . . ?
N1 Cd1 Cl4 78.42(9) . 1_455 ?
N1 Cd1 Cl3 162.56(9) . . ?
N2 Cd1 Cl1 88.06(9) . . ?
N2 Cd1 Cl2 170.88(10) . . ?
N2 Cd1 Cl4 88.55(9) . 1_455 ?
N2 Cd1 Cl3 96.86(10) . . ?
N2 Cd1 N1 75.75(13) . . ?
Cl1 Cd2 Cl2 85.87(3) . . ?
Cl1 Cd2 Cl3 97.46(4) . 1_655 ?
Cl2 Cd2 Cl3 170.69(4) . 1_655 ?
Cl4 Cd2 Cl1 93.85(4) . . ?
Cl4 Cd2 Cl2 103.15(4) . . ?
Cl4 Cd2 Cl3 85.36(4) . 1_655 ?
N2A Cd2 Cl1 166.47(9) . . ?
N2A Cd2 Cl2 81.24(9) . . ?
N2A Cd2 Cl4 93.08(9) . . ?
N2A Cd2 Cl3 94.67(9) . 1_655 ?
N1A Cd2 Cl1 102.32(9) . . ?
N1A Cd2 Cl2 94.70(9) . . ?
N1A Cd2 Cl4 156.73(9) . . ?
N1A Cd2 Cl3 76.11(9) . 1_655 ?
N1A Cd2 N2A 74.81(12) . . ?
Cd2 Cl1 Cd1 93.71(4) . . ?
Cd1 Cl2 Cd2 94.34(4) . . ?
Cd2 Cl4 Cd1 94.47(4) . 1_655 ?
Cd1 Cl3 Cd2 94.43(4) . 1_455 ?
H3A O3 H3B 109.5 . . ?
H4C O4 H4D 104.5 . . ?
C3 N1 Cd1 137.3(3) . . ?
C12 N1 Cd1 106.7(3) . . ?
C12 N1 C3 115.7(4) . . ?
C22A N2A Cd2 106.4(3) . . ?
C22A N2A C21A 115.4(4) . . ?
C21A N2A Cd2 138.1(3) . . ?
C21 N2 Cd1 137.3(3) . . ?
C22 N2 Cd1 107.6(3) . . ?
C22 N2 C21 115.1(4) . . ?
C12A N1A Cd2 107.9(3) . . ?
C12A N1A C3A 115.4(4) . . ?
C3A N1A Cd2 136.1(3) . . ?
H20A C20A H20B 108.0 . . ?
C19A C20A H20A 109.5 . . ?
C19A C20A H20B 109.5 . . ?
C21A C20A H20A 109.5 . . ?
C21A C20A H20B 109.5 . . ?
C21A C20A C19A 110.9(4) . . ?
N2A C22A C12A 124.9(4) . . ?
N2A C22A C14A 125.8(4) . . ?
C14A C22A C12A 109.2(4) . . ?
C16 C17 H17 115.9 . . ?
C16 C17 C23 106.5(4) . . ?
C16 C17 C18 111.7(4) . . ?
C23 C17 H17 115.9 . . ?
C23 C17 C18 87.1(4) . . ?
C18 C17 H17 115.9 . . ?
C2 C1 H1 116.1 . . ?
C2 C1 C6 106.9(4) . . ?
C2 C1 C7 110.8(4) . . ?
C6 C1 H1 116.1 . . ?
C6 C1 C7 87.1(4) . . ?
C7 C1 H1 116.1 . . ?
C15 C14 C22 117.5(5) . . ?
C15 C14 C13 133.8(4) . . ?
C22 C14 C13 108.6(5) . . ?
N1A C12A C22A 125.0(4) . . ?
N1A C12A C11A 125.7(4) . . ?
C11A C12A C22A 109.3(4) . . ?
C21 C16 C17 115.9(4) . . ?
C15 C16 C17 124.5(4) . . ?
C15 C16 C21 119.4(4) . . ?
C3 C2 C1 115.7(4) . . ?
C10 C2 C1 125.1(4) . . ?
C10 C2 C3 119.2(4) . . ?
C15A C16A C17A 124.3(4) . . ?
C15A C16A C21A 119.6(4) . . ?
C21A C16A C17A 116.0(4) . . ?
C12A C11A C13A 107.9(4) . . ?
C10A C11A C12A 118.6(4) . . ?
C10A C11A C13A 133.5(4) . . ?
N2 C21 C16 122.9(4) . . ?
N2 C21 C20 118.8(4) . . ?
C16 C21 C20 118.3(4) . . ?
N1 C3 C2 123.1(4) . . ?
N1 C3 C4 118.7(4) . . ?
C2 C3 C4 118.2(4) . . ?
C14 C15 C16 118.1(4) . . ?
C14 C15 H15 120.9 . . ?
C16 C15 H15 120.9 . . ?
O2 C13A C11A 126.3(5) . . ?
O2 C13A C14A 127.8(5) . . ?
C14A C13A C11A 105.8(4) . . ?
C21 C20 H20C 109.6 . . ?
C21 C20 H20D 109.6 . . ?
C21 C20 C19 110.4(4) . . ?
H20C C20 H20D 108.1 . . ?
C19 C20 H20C 109.6 . . ?
C19 C20 H20D 109.6 . . ?
C3 C4 H4A 109.5 . . ?
C3 C4 H4B 109.5 . . ?
C3 C4 C5 110.9(4) . . ?
H4A C4 H4B 108.1 . . ?
C5 C4 H4A 109.5 . . ?
C5 C4 H4B 109.5 . . ?
C22A C14A C13A 107.7(4) . . ?
C15A C14A C22A 118.1(4) . . ?
C15A C14A C13A 134.2(4) . . ?
C20 C19 H19 115.0 . . ?
C20 C19 C23 109.2(4) . . ?
C20 C19 C18 111.8(4) . . ?
C23 C19 H19 115.0 . . ?
C23 C19 C18 88.0(4) . . ?
C18 C19 H19 115.0 . . ?
C4 C5 H5 115.0 . . ?
C4 C5 C6 109.2(4) . . ?
C4 C5 C7 111.7(4) . . ?
C6 C5 H5 115.0 . . ?
C6 C5 C7 87.9(4) . . ?
C7 C5 H5 115.0 . . ?
C16A C15A H15A 121.2 . . ?
C14A C15A C16A 117.6(4) . . ?
C14A C15A H15A 121.2 . . ?
C17 C23 H23A 114.4 . . ?
C17 C23 H23B 114.4 . . ?
C19 C23 C17 85.7(4) . . ?
C19 C23 H23A 114.4 . . ?
C19 C23 H23B 114.4 . . ?
H23A C23 H23B 111.5 . . ?
C1 C6 H6A 114.3 . . ?
C1 C6 H6B 114.3 . . ?
C5 C6 C1 85.9(4) . . ?
C5 C6 H6A 114.3 . . ?
C5 C6 H6B 114.3 . . ?
H6A C6 H6B 111.5 . . ?
C19 C18 C17 84.8(4) . . ?
C24 C18 C17 111.8(4) . . ?
C24 C18 C19 112.8(4) . . ?
C24 C18 C25 108.7(4) . . ?
C25 C18 C17 118.7(4) . . ?
C25 C18 C19 118.4(4) . . ?
C5 C7 C1 84.9(4) . . ?
C8 C7 C1 112.7(5) . . ?
C8 C7 C5 111.4(4) . . ?
C9 C7 C1 118.7(4) . . ?
C9 C7 C5 118.8(5) . . ?
C9 C7 C8 108.8(5) . . ?
C16A C17A H17A 116.1 . . ?
C16A C17A C18A 110.8(4) . . ?
C16A C17A C23A 106.7(4) . . ?
C18A C17A H17A 116.1 . . ?
C18A C17A C23A 87.2(4) . . ?
C23A C17A H17A 116.1 . . ?
C18 C24 H24A 109.5 . . ?
C18 C24 H24B 109.5 . . ?
C18 C24 H24C 109.5 . . ?
H24A C24 H24B 109.5 . . ?
H24A C24 H24C 109.5 . . ?
H24B C24 H24C 109.5 . . ?
C7 C8 H8A 109.5 . . ?
C7 C8 H8B 109.5 . . ?
C7 C8 H8C 109.5 . . ?
H8A C8 H8B 109.5 . . ?
H8A C8 H8C 109.5 . . ?
H8B C8 H8C 109.5 . . ?
C17A C18A C19A 85.5(4) . . ?
C24A C18A C17A 111.6(5) . . ?
C24A C18A C19A 111.7(4) . . ?
C25A C18A C17A 118.7(4) . . ?
C25A C18A C19A 119.0(5) . . ?
C25A C18A C24A 108.7(5) . . ?
C18 C25 H25A 109.5 . . ?
C18 C25 H25B 109.5 . . ?
C18 C25 H25C 109.5 . . ?
H25A C25 H25B 109.5 . . ?
H25A C25 H25C 109.5 . . ?
H25B C25 H25C 109.5 . . ?
C7 C9 H9A 109.5 . . ?
C7 C9 H9B 109.5 . . ?
C7 C9 H9C 109.5 . . ?
H9A C9 H9B 109.5 . . ?
H9A C9 H9C 109.5 . . ?
H9B C9 H9C 109.5 . . ?
C17A C23A H23C 114.3 . . ?
C17A C23A H23D 114.3 . . ?
H23C C23A H23D 111.5 . . ?
C19A C23A C17A 85.9(4) . . ?
C19A C23A H23C 114.3 . . ?
C19A C23A H23D 114.3 . . ?
C2 C10 H10 120.9 . . ?
C11 C10 C2 118.3(4) . . ?
C11 C10 H10 120.9 . . ?
C20A C19A C18A 110.3(4) . . ?
C20A C19A C23A 109.2(4) . . ?
C20A C19A H19A 115.5 . . ?
C18A C19A H19A 115.5 . . ?
C23A C19A C18A 87.6(4) . . ?
C23A C19A H19A 115.5 . . ?
C10 C11 C12 118.2(4) . . ?
C10 C11 C13 134.3(4) . . ?
C12 C11 C13 107.5(4) . . ?
N2 C22 C14 126.9(5) . . ?
N2 C22 C12 124.6(4) . . ?
C14 C22 C12 108.5(4) . . ?
N1 C12 C11 125.5(4) . . ?
N1 C12 C22 125.1(4) . . ?
C11 C12 C22 109.4(4) . . ?
N2A C21A C20A 118.4(4) . . ?
N2A C21A C16A 123.2(4) . . ?
C16A C21A C20A 118.4(4) . . ?
O1 C13 C14 128.1(4) . . ?
O1 C13 C11 125.9(4) . . ?
C14 C13 C11 106.0(4) . . ?
C11A C10A H10A 121.5 . . ?
C11A C10A C2A 116.9(4) . . ?
C2A C10A H10A 121.5 . . ?
C10A C2A C1A 124.0(4) . . ?
C10A C2A C3A 120.4(4) . . ?
C3A C2A C1A 115.6(4) . . ?
C2A C1A H1A 116.0 . . ?
C2A C1A C6A 110.3(4) . . ?
C2A C1A C7A 107.2(4) . . ?
C6A C1A H1A 116.0 . . ?
C7A C1A H1A 116.0 . . ?
C7A C1A C6A 87.7(4) . . ?
C5A C6A C1A 85.1(4) . . ?
C8A C6A C1A 111.7(4) . . ?
C8A C6A C5A 111.6(5) . . ?
C9A C6A C1A 119.2(4) . . ?
C9A C6A C5A 119.2(5) . . ?
C9A C6A C8A 108.5(5) . . ?
C1A C7A H7AA 114.4 . . ?
C1A C7A H7AB 114.4 . . ?
C1A C7A C5A 85.4(4) . . ?
H7AA C7A H7AB 111.5 . . ?
C5A C7A H7AA 114.4 . . ?
C5A C7A H7AB 114.4 . . ?
C6A C5A C7A 88.1(4) . . ?
C6A C5A H5A 115.2 . . ?
C7A C5A H5A 115.2 . . ?
C4A C5A C6A 111.3(4) . . ?
C4A C5A C7A 108.6(4) . . ?
C4A C5A H5A 115.2 . . ?
C5A C4A H4AA 109.7 . . ?
C5A C4A H4AB 109.7 . . ?
H4AA C4A H4AB 108.2 . . ?
C3A C4A C5A 109.9(4) . . ?
C3A C4A H4AA 109.7 . . ?
C3A C4A H4AB 109.7 . . ?
N1A C3A C2A 123.0(4) . . ?
N1A C3A C4A 117.6(4) . . ?
C2A C3A C4A 119.4(4) . . ?
C18A C24A H24D 109.5 . . ?
C18A C24A H24E 109.5 . . ?
C18A C24A H24F 109.5 . . ?
H24D C24A H24E 109.5 . . ?
H24D C24A H24F 109.5 . . ?
H24E C24A H24F 109.5 . . ?
C18A C25A H25D 109.5 . . ?
C18A C25A H25E 109.5 . . ?
C18A C25A H25F 109.5 . . ?
H25D C25A H25E 109.5 . . ?
H25D C25A H25F 109.5 . . ?
H25E C25A H25F 109.5 . . ?
C6A C8A H8AA 109.5 . . ?
C6A C8A H8AB 109.5 . . ?
C6A C8A H8AC 109.5 . . ?
H8AA C8A H8AB 109.5 . . ?
H8AA C8A H8AC 109.5 . . ?
H8AB C8A H8AC 109.5 . . ?
C6A C9A H9AA 109.5 . . ?
C6A C9A H9AB 109.5 . . ?
C6A C9A H9AC 109.5 . . ?
H9AA C9A H9AB 109.5 . . ?
H9AA C9A H9AC 109.5 . . ?
H9AB C9A H9AC 109.5 . . ?

loop_
_geom_bond_atom_site_label_1
_geom_bond_atom_site_label_2
_geom_bond_distance
_geom_bond_site_symmetry_2
_geom_bond_publ_flag
Cd1 Cl1 2.6021(12) . ?
Cd1 Cl2 2.5701(11) . ?
Cd1 Cl4 2.6750(12) 1_455 ?
Cd1 Cl3 2.5635(12) . ?
Cd1 N1 2.441(4) . ?
Cd1 N2 2.439(4) . ?
Cd2 Cl1 2.5878(11) . ?
Cd2 Cl2 2.5934(12) . ?
Cd2 Cl4 2.5714(12) . ?
Cd2 Cl3 2.6841(12) 1_655 ?
Cd2 N2A 2.482(4) . ?
Cd2 N1A 2.426(4) . ?
Cl4 Cd1 2.6750(12) 1_655 ?
Cl3 Cd2 2.6841(12) 1_455 ?
O1 C13 1.217(6) . ?
O2 C13A 1.214(6) . ?
O3 H3A 0.8700 . ?
O3 H3B 0.8700 . ?
O4 H4C 0.8706 . ?
O4 H4D 0.8697 . ?
N1 C3 1.342(6) . ?
N1 C12 1.334(6) . ?
N2A C22A 1.330(6) . ?
N2A C21A 1.349(6) . ?
N2 C21 1.354(6) . ?
N2 C22 1.321(6) . ?
N1A C12A 1.332(6) . ?
N1A C3A 1.348(6) . ?
C20A H20A 0.9900 . ?
C20A H20B 0.9900 . ?
C20A C19A 1.536(7) . ?
C20A C21A 1.504(7) . ?
C22A C12A 1.456(6) . ?
C22A C14A 1.407(7) . ?
C17 H17 1.0000 . ?
C17 C16 1.497(6) . ?
C17 C23 1.552(7) . ?
C17 C18 1.573(7) . ?
C1 H1 1.0000 . ?
C1 C2 1.498(7) . ?
C1 C6 1.559(8) . ?
C1 C7 1.569(8) . ?
C14 C15 1.378(7) . ?
C14 C22 1.394(6) . ?
C14 C13 1.489(7) . ?
C12A C11A 1.396(6) . ?
C16 C21 1.408(6) . ?
C16 C15 1.393(7) . ?
C2 C3 1.419(7) . ?
C2 C10 1.384(7) . ?
C16A C15A 1.395(7) . ?
C16A C17A 1.497(6) . ?
C16A C21A 1.411(6) . ?
C11A C13A 1.498(7) . ?
C11A C10A 1.385(7) . ?
C21 C20 1.515(7) . ?
C3 C4 1.505(7) . ?
C15 H15 0.9500 . ?
C13A C14A 1.488(7) . ?
C20 H20C 0.9900 . ?
C20 H20D 0.9900 . ?
C20 C19 1.528(7) . ?
C4 H4A 0.9900 . ?
C4 H4B 0.9900 . ?
C4 C5 1.517(7) . ?
C14A C15A 1.385(6) . ?
C19 H19 1.0000 . ?
C19 C23 1.545(7) . ?
C19 C18 1.554(7) . ?
C5 H5 1.0000 . ?
C5 C6 1.543(8) . ?
C5 C7 1.563(7) . ?
C15A H15A 0.9500 . ?
C23 H23A 0.9900 . ?
C23 H23B 0.9900 . ?
C6 H6A 0.9900 . ?
C6 H6B 0.9900 . ?
C18 C24 1.523(7) . ?
C18 C25 1.530(7) . ?
C7 C8 1.530(7) . ?
C7 C9 1.521(8) . ?
C17A H17A 1.0000 . ?
C17A C18A 1.556(7) . ?
C17A C23A 1.562(7) . ?
C24 H24A 0.9800 . ?
C24 H24B 0.9800 . ?
C24 H24C 0.9800 . ?
C8 H8A 0.9800 . ?
C8 H8B 0.9800 . ?
C8 H8C 0.9800 . ?
C18A C19A 1.561(8) . ?
C18A C24A 1.530(7) . ?
C18A C25A 1.521(8) . ?
C25 H25A 0.9800 . ?
C25 H25B 0.9800 . ?
C25 H25C 0.9800 . ?
C9 H9A 0.9800 . ?
C9 H9B 0.9800 . ?
C9 H9C 0.9800 . ?
C23A H23C 0.9900 . ?
C23A H23D 0.9900 . ?
C23A C19A 1.545(8) . ?
C10 H10 0.9500 . ?
C10 C11 1.377(7) . ?
C19A H19A 1.0000 . ?
C11 C12 1.400(6) . ?
C11 C13 1.498(6) . ?
C22 C12 1.477(7) . ?
C10A H10A 0.9500 . ?
C10A C2A 1.389(7) . ?
C2A C1A 1.505(7) . ?
C2A C3A 1.401(7) . ?
C1A H1A 1.0000 . ?
C1A C6A 1.570(7) . ?
C1A C7A 1.552(8) . ?
C6A C5A 1.549(8) . ?
C6A C8A 1.535(7) . ?
C6A C9A 1.522(9) . ?
C7A H7AA 0.9900 . ?
C7A H7AB 0.9900 . ?
C7A C5A 1.561(8) . ?
C5A H5A 1.0000 . ?
C5A C4A 1.546(7) . ?
C4A H4AA 0.9900 . ?
C4A H4AB 0.9900 . ?
C4A C3A 1.507(7) . ?
C24A H24D 0.9800 . ?
C24A H24E 0.9800 . ?
C24A H24F 0.9800 . ?
C25A H25D 0.9800 . ?
C25A H25E 0.9800 . ?
C25A H25F 0.9800 . ?
C8A H8AA 0.9800 . ?
C8A H8AB 0.9800 . ?
C8A H8AC 0.9800 . ?
C9A H9AA 0.9800 . ?
C9A H9AB 0.9800 . ?
C9A H9AC 0.9800 . ?

loop_
_geom_torsion_atom_site_label_1
_geom_torsion_atom_site_label_2
_geom_torsion_atom_site_label_3
_geom_torsion_atom_site_label_4
_geom_torsion
_geom_torsion_site_symmetry_1
_geom_torsion_site_symmetry_2
_geom_torsion_site_symmetry_3
_geom_torsion_site_symmetry_4
_geom_torsion_publ_flag
Cd1 N1 C3 C2 -172.9(3) . . . . ?
Cd1 N1 C3 C4 6.7(7) . . . . ?
Cd1 N1 C12 C11 175.0(4) . . . . ?
Cd1 N1 C12 C22 -6.3(5) . . . . ?
Cd1 N2 C21 C16 178.6(3) . . . . ?
Cd1 N2 C21 C20 0.3(7) . . . . ?
Cd1 N2 C22 C14 -177.5(4) . . . . ?
Cd1 N2 C22 C12 -0.6(5) . . . . ?
Cd2 N2A C22A C12A -5.4(5) . . . . ?
Cd2 N2A C22A C14A 174.4(4) . . . . ?
Cd2 N2A C21A C20A 5.7(7) . . . . ?
Cd2 N2A C21A C16A -174.7(3) . . . . ?
Cd2 N1A C12A C22A 8.9(5) . . . . ?
Cd2 N1A C12A C11A -174.2(4) . . . . ?
Cd2 N1A C3A C2A 170.3(3) . . . . ?
Cd2 N1A C3A C4A -10.2(7) . . . . ?
O2 C13A C14A C22A -176.2(5) . . . . ?
O2 C13A C14A C15A 0.9(9) . . . . ?
N1 C3 C4 C5 176.8(4) . . . . ?
N2A C22A C12A N1A -2.5(7) . . . . ?
N2A C22A C12A C11A -179.8(4) . . . . ?
N2A C22A C14A C13A 179.4(4) . . . . ?
N2A C22A C14A C15A 1.8(7) . . . . ?
N2 C21 C20 C19 175.6(4) . . . . ?
N2 C22 C12 N1 5.4(7) . . . . ?
N2 C22 C12 C11 -175.8(4) . . . . ?
N1A C12A C11A C13A -177.1(4) . . . . ?
N1A C12A C11A C10A 1.2(7) . . . . ?
C22A N2A C21A C20A -175.0(4) . . . . ?
C22A N2A C21A C16A 4.6(7) . . . . ?
C22A C12A C11A C13A 0.2(5) . . . . ?
C22A C12A C11A C10A 178.4(4) . . . . ?
C22A C14A C15A C16A 2.1(7) . . . . ?
C17 C16 C21 N2 -177.1(4) . . . . ?
C17 C16 C21 C20 1.2(6) . . . . ?
C17 C16 C15 C14 176.1(4) . . . . ?
C1 C2 C3 N1 -177.5(4) . . . . ?
C1 C2 C3 C4 2.9(6) . . . . ?
C1 C2 C10 C11 175.7(5) . . . . ?
C14 C22 C12 N1 -177.3(4) . . . . ?
C14 C22 C12 C11 1.6(5) . . . . ?
C12A N1A C3A C2A 0.2(7) . . . . ?
C12A N1A C3A C4A 179.6(4) . . . . ?
C12A C22A C14A C13A -0.7(5) . . . . ?
C12A C22A C14A C15A -178.3(4) . . . . ?
C12A C11A C13A O2 176.4(5) . . . . ?
C12A C11A C13A C14A -0.6(5) . . . . ?
C12A C11A C10A C2A 0.3(7) . . . . ?
C16 C17 C23 C19 -83.6(4) . . . . ?
C16 C17 C18 C19 78.6(4) . . . . ?
C16 C17 C18 C24 -168.9(4) . . . . ?
C16 C17 C18 C25 -41.0(6) . . . . ?
C16 C21 C20 C19 -2.8(6) . . . . ?
C2 C1 C6 C5 -82.8(4) . . . . ?
C2 C1 C7 C5 79.2(4) . . . . ?
C2 C1 C7 C8 -169.7(4) . . . . ?
C2 C1 C7 C9 -40.9(6) . . . . ?
C2 C3 C4 C5 -3.6(6) . . . . ?
C2 C10 C11 C12 2.8(7) . . . . ?
C2 C10 C11 C13 -177.3(5) . . . . ?
C16A C17A C18A C19A 79.5(4) . . . . ?
C16A C17A C18A C24A -168.9(4) . . . . ?
C16A C17A C18A C25A -41.3(6) . . . . ?
C16A C17A C23A C19A -83.3(4) . . . . ?
C11A C13A C14A C22A 0.8(5) . . . . ?
C11A C13A C14A C15A 177.8(5) . . . . ?
C11A C10A C2A C1A 178.8(5) . . . . ?
C11A C10A C2A C3A -1.4(7) . . . . ?
C21 N2 C22 C14 1.6(7) . . . . ?
C21 N2 C22 C12 178.5(4) . . . . ?
C21 C16 C15 C14 -0.1(7) . . . . ?
C21 C20 C19 C23 -45.2(5) . . . . ?
C21 C20 C19 C18 50.5(5) . . . . ?
C3 N1 C12 C11 -0.3(7) . . . . ?
C3 N1 C12 C22 178.4(4) . . . . ?
C3 C2 C10 C11 -2.7(7) . . . . ?
C3 C4 C5 C6 -45.4(6) . . . . ?
C3 C4 C5 C7 50.2(6) . . . . ?
C15 C14 C22 N2 -2.3(7) . . . . ?
C15 C14 C22 C12 -179.6(4) . . . . ?
C15 C14 C13 O1 -0.8(9) . . . . ?
C15 C14 C13 C11 178.8(5) . . . . ?
C15 C16 C21 N2 -0.5(7) . . . . ?
C15 C16 C21 C20 177.8(4) . . . . ?
C13A C11A C10A C2A 178.1(5) . . . . ?
C13A C14A C15A C16A -174.7(5) . . . . ?
C20 C19 C23 C17 83.9(4) . . . . ?
C20 C19 C18 C17 -81.7(4) . . . . ?
C20 C19 C18 C24 166.8(4) . . . . ?
C20 C19 C18 C25 38.2(6) . . . . ?
C4 C5 C6 C1 84.1(4) . . . . ?
C4 C5 C7 C1 -81.8(5) . . . . ?
C4 C5 C7 C8 165.8(5) . . . . ?
C4 C5 C7 C9 38.2(7) . . . . ?
C14A C22A C12A N1A 177.6(4) . . . . ?
C14A C22A C12A C11A 0.3(5) . . . . ?
C15A C16A C17A C18A 136.6(5) . . . . ?
C15A C16A C17A C23A -130.0(5) . . . . ?
C15A C16A C21A N2A -1.0(7) . . . . ?
C15A C16A C21A C20A 178.6(4) . . . . ?
C23 C17 C16 C21 47.5(5) . . . . ?
C23 C17 C16 C15 -128.9(5) . . . . ?
C23 C17 C18 C19 -28.0(3) . . . . ?
C23 C17 C18 C24 84.4(5) . . . . ?
C23 C17 C18 C25 -147.7(4) . . . . ?
C23 C19 C18 C17 28.1(3) . . . . ?
C23 C19 C18 C24 -83.4(5) . . . . ?
C23 C19 C18 C25 148.1(4) . . . . ?
C6 C1 C2 C3 45.7(6) . . . . ?
C6 C1 C2 C10 -132.8(5) . . . . ?
C6 C1 C7 C5 -27.7(4) . . . . ?
C6 C1 C7 C8 83.4(5) . . . . ?
C6 C1 C7 C9 -147.8(5) . . . . ?
C6 C5 C7 C1 28.0(4) . . . . ?
C6 C5 C7 C8 -84.4(5) . . . . ?
C6 C5 C7 C9 148.0(5) . . . . ?
C18 C17 C16 C21 -46.0(6) . . . . ?
C18 C17 C16 C15 137.6(5) . . . . ?
C18 C17 C23 C19 28.1(3) . . . . ?
C18 C19 C23 C17 -28.5(3) . . . . ?
C7 C1 C2 C3 -47.7(6) . . . . ?
C7 C1 C2 C10 133.8(5) . . . . ?
C7 C1 C6 C5 28.1(4) . . . . ?
C7 C5 C6 C1 -28.2(4) . . . . ?
C17A C16A C15A C14A 174.7(5) . . . . ?
C17A C16A C21A N2A -178.4(4) . . . . ?
C17A C16A C21A C20A 1.2(7) . . . . ?
C17A C18A C19A C20A -81.9(5) . . . . ?
C17A C18A C19A C23A 27.7(4) . . . . ?
C17A C23A C19A C20A 83.1(4) . . . . ?
C17A C23A C19A C18A -27.5(4) . . . . ?
C18A C17A C23A C19A 27.6(4) . . . . ?
C23A C17A C18A C19A -27.3(4) . . . . ?
C23A C17A C18A C24A 84.3(5) . . . . ?
C23A C17A C18A C25A -148.1(5) . . . . ?
C10 C2 C3 N1 1.0(7) . . . . ?
C10 C2 C3 C4 -178.6(5) . . . . ?
C10 C11 C12 N1 -1.4(7) . . . . ?
C10 C11 C12 C22 179.7(4) . . . . ?
C10 C11 C13 O1 -1.4(9) . . . . ?
C10 C11 C13 C14 178.9(5) . . . . ?
C19A C20A C21A N2A 176.7(4) . . . . ?
C19A C20A C21A C16A -2.9(7) . . . . ?
C22 N2 C21 C16 -0.1(7) . . . . ?
C22 N2 C21 C20 -178.5(4) . . . . ?
C22 C14 C15 C16 1.4(7) . . . . ?
C22 C14 C13 O1 -177.5(5) . . . . ?
C22 C14 C13 C11 2.2(5) . . . . ?
C12 N1 C3 C2 0.5(6) . . . . ?
C12 N1 C3 C4 -180.0(4) . . . . ?
C12 C11 C13 O1 178.5(5) . . . . ?
C12 C11 C13 C14 -1.2(5) . . . . ?
C21A N2A C22A C12A 175.0(4) . . . . ?
C21A N2A C22A C14A -5.1(7) . . . . ?
C21A C20A C19A C18A 49.8(6) . . . . ?
C21A C20A C19A C23A -44.9(6) . . . . ?
C21A C16A C15A C14A -2.5(7) . . . . ?
C21A C16A C17A C18A -46.1(6) . . . . ?
C21A C16A C17A C23A 47.3(6) . . . . ?
C13 C14 C15 C16 -175.0(5) . . . . ?
C13 C14 C22 N2 175.0(4) . . . . ?
C13 C14 C22 C12 -2.3(5) . . . . ?
C13 C11 C12 N1 178.6(4) . . . . ?
C13 C11 C12 C22 -0.2(5) . . . . ?
C10A C11A C13A O2 -1.5(9) . . . . ?
C10A C11A C13A C14A -178.5(5) . . . . ?
C10A C2A C1A C6A 132.7(5) . . . . ?
C10A C2A C1A C7A -133.4(5) . . . . ?
C10A C2A C3A N1A 1.2(7) . . . . ?
C10A C2A C3A C4A -178.2(5) . . . . ?
C2A C1A C6A C5A 79.9(5) . . . . ?
C2A C1A C6A C8A -168.7(5) . . . . ?
C2A C1A C6A C9A -40.9(7) . . . . ?
C2A C1A C7A C5A -83.2(4) . . . . ?
C1A C2A C3A N1A -179.0(4) . . . . ?
C1A C2A C3A C4A 1.6(7) . . . . ?
C1A C6A C5A C7A 27.4(4) . . . . ?
C1A C6A C5A C4A -81.8(5) . . . . ?
C1A C7A C5A C6A -27.7(4) . . . . ?
C1A C7A C5A C4A 84.2(5) . . . . ?
C6A C1A C7A C5A 27.3(4) . . . . ?
C6A C5A C4A C3A 48.9(6) . . . . ?
C7A C1A C6A C5A -27.6(4) . . . . ?
C7A C1A C6A C8A 83.8(5) . . . . ?
C7A C1A C6A C9A -148.4(5) . . . . ?
C7A C5A C4A C3A -46.5(6) . . . . ?
C5A C4A C3A N1A 178.8(4) . . . . ?
C5A C4A C3A C2A -1.8(7) . . . . ?
C3A N1A C12A C22A -178.3(4) . . . . ?
C3A N1A C12A C11A -1.4(7) . . . . ?
C3A C2A C1A C6A -47.1(6) . . . . ?
C3A C2A C1A C7A 46.8(6) . . . . ?
C24A C18A C19A C20A 166.7(5) . . . . ?
C24A C18A C19A C23A -83.8(5) . . . . ?
C25A C18A C19A C20A 38.6(7) . . . . ?
C25A C18A C19A C23A 148.1(5) . . . . ?
C8A C6A C5A C7A -84.0(5) . . . . ?
C8A C6A C5A C4A 166.7(5) . . . . ?
C9A C6A C5A C7A 148.3(5) . . . . ?
C9A C6A C5A C4A 39.1(6) . . . . ?
